data_7034711
loop_
_publ_author_name
'Yang, Qian'
'Cheng, Xin'
'Wang, YeXin'
'Wang, BingWu'
'Wang, ZheMing'
'Gao, Song'

_publ_section_title
;
 Two-step magnetic switching in a mononuclear iron(ii) complex around room
 temperature.
;
_journal_issue 19
_journal_name_full 'Dalton transactions (Cambridge, England : 2003)'
_journal_page_first 8938
_journal_page_last 8941
_journal_paper_doi 10.1039/c5dt00585j
_journal_volume 44
_journal_year 2015
_chemical_formula_sum 'C42 H22 F6 Fe N10 S2'
_chemical_formula_weight 900.67
_chemical_name_systematic
; 
 ? 
;
_space_group_IT_number 60
_symmetry_cell_setting orthorhombic
_symmetry_space_group_name_Hall '-P 2n 2ab'
_symmetry_space_group_name_H-M 'P b c n'
_atom_sites_solution_hydrogens geom
_atom_sites_solution_primary direct
_atom_sites_solution_secondary difmap
_audit_creation_method SHELXL-97
_audit_update_record
;
2015-03-13 deposited with the CCDC.
2015-04-02 downloaded from the CCDC.
;
_cell_angle_alpha 90.00
_cell_angle_beta 90.00
_cell_angle_gamma 90.00
_cell_formula_units_Z 4
_cell_length_a 12.8121(4)
_cell_length_b 10.0581(4)
_cell_length_c 29.6866(9)
_cell_measurement_reflns_used 6282
_cell_measurement_temperature 230.01(10)
_cell_measurement_theta_max 28.1920
_cell_measurement_theta_min 4.0410
_cell_volume 3825.6(2)
_computing_cell_refinement 'Bruker FRAMBO'
_computing_data_collection 'Bruker FRAMBO'
_computing_data_reduction 'Bruker SAINT'
_computing_molecular_graphics 'Bruker SHELXTL'
_computing_publication_material 'Bruker SHELXTL'
_computing_structure_refinement 'Bruker SHELXTL'
_computing_structure_solution 'Bruker SHELXTL'
_diffrn_ambient_temperature 230.01(10)
_diffrn_measured_fraction_theta_full 0.9966
_diffrn_measured_fraction_theta_max 0.8597
_diffrn_measurement_device_type 'SuperNova, Dual, Cu at zero, Atlas'
_diffrn_radiation_monochromator mirror
_diffrn_radiation_source 'SuperNova (Mo) X-ray Source'
_diffrn_radiation_type 'Mo K\a'
_diffrn_radiation_wavelength 0.7107
_diffrn_reflns_av_R_equivalents 0.0247
_diffrn_reflns_av_unetI/netI 0.0203
_diffrn_reflns_limit_h_max 13
_diffrn_reflns_limit_h_min -15
_diffrn_reflns_limit_k_max 11
_diffrn_reflns_limit_k_min -11
_diffrn_reflns_limit_l_max 30
_diffrn_reflns_limit_l_min -35
_diffrn_reflns_number 13988
_diffrn_reflns_theta_full 24.9737
_diffrn_reflns_theta_max 25.01
_diffrn_reflns_theta_min 2.92
_exptl_absorpt_coefficient_mu 0.581
_exptl_absorpt_correction_T_max 1.00000
_exptl_absorpt_correction_T_min 0.81642
_exptl_absorpt_correction_type multi-scan
_exptl_absorpt_process_details
;
CrysAlisPro, Agilent Technologies,
Version 1.171.36.32 (release 02-08-2013 CrysAlis171 .NET)
(compiled Aug  2 2013,16:46:58)
Empirical absorption correction using spherical harmonics,
 implemented in SCALE3 ABSPACK scaling algorithm.
;
_exptl_crystal_colour black
_exptl_crystal_density_diffrn 1.564
_exptl_crystal_density_method 'not measured'
_exptl_crystal_description block
_exptl_crystal_F_000 1824
_exptl_crystal_size_max 0.2
_exptl_crystal_size_mid 0.15
_exptl_crystal_size_min 0.05
_refine_diff_density_max 1.414
_refine_diff_density_min -0.250
_refine_diff_density_rms 0.068
_refine_ls_extinction_method none
_refine_ls_goodness_of_fit_ref 1.068
_refine_ls_hydrogen_treatment mixed
_refine_ls_matrix_type full
_refine_ls_number_parameters 280
_refine_ls_number_reflns 3367
_refine_ls_number_restraints 1
_refine_ls_restrained_S_all 1.068
_refine_ls_R_factor_all 0.0604
_refine_ls_R_factor_gt 0.0507
_refine_ls_shift/su_max 0.002
_refine_ls_shift/su_mean 0.000
_refine_ls_structure_factor_coef Fsqd
_refine_ls_weighting_details 'calc w=1/[\s^2^(Fo^2^)+(0.0652P)^2^+6.9013P] where P=(Fo^2^+2Fc^2^)/3'
_refine_ls_weighting_scheme calc
_refine_ls_wR_factor_gt 0.1372
_refine_ls_wR_factor_ref 0.1449
_reflns_number_gt 2846
_reflns_number_total 3367
_reflns_threshold_expression >2sigma(I)
_cod_data_source_file c5dt00585j2.cif
_cod_data_source_block 1_230
_cod_depositor_comments
;
The following automatic conversions were performed:

'_symmetry_cell_setting' value 'Orthorhombic' changed to
'orthorhombic' according to
/usr/data/users/saulius/crontab/automatic-downloads/rss-feeds/RSC/lib/dictionaries/cif_core.dic
dictionary named 'cif_core.dic' version 2.4.2 from 2011-04-26.

Automatic conversion script
Id: cif_fix_values 3143 2015-03-26 13:38:13Z robertas 

 Adding full bibliography for 7034711--7034715.cif.
;
_cod_original_sg_symbol_H-M 'Pbcn '
_cod_database_code 7034711

loop_
_symmetry_equiv_pos_as_xyz
'x, y, z'
'-x+1/2, -y+1/2, z+1/2'
'-x, y, -z+1/2'
'x+1/2, -y+1/2, -z'
'-x, -y, -z'
'x-1/2, y-1/2, -z-1/2'
'x, -y, z-1/2'
'-x-1/2, y-1/2, z'

loop_
_atom_site_label
_atom_site_type_symbol
_atom_site_fract_x
_atom_site_fract_y
_atom_site_fract_z
_atom_site_U_iso_or_equiv
_atom_site_adp_type
_atom_site_occupancy
_atom_site_symmetry_multiplicity
_atom_site_calc_flag
_atom_site_refinement_flags
C2 C 1.1063(3) 0.3248(4) 0.31282(12) 0.0397(8) Uani 1 1 d .
H2 H 1.1690 0.3015 0.2992 0.048 Uiso 1 1 calc R
C3 C 1.1092(3) 0.4168(4) 0.34832(12) 0.0451(9) Uani 1 1 d .
H3 H 1.1724 0.4524 0.3579 0.054 Uiso 1 1 calc R
C4 C 1.0175(3) 0.4534(3) 0.36873(12) 0.0408(8) Uani 1 1 d .
H4 H 1.0176 0.5157 0.3919 0.049 Uiso 1 1 calc R
C5 C 0.9239(3) 0.3958(3) 0.35422(11) 0.0347(7) Uani 1 1 d .
N2 N 1.0191(2) 0.2690(3) 0.29747(9) 0.0339(6) Uani 1 1 d .
C6 C 0.9280(3) 0.3037(3) 0.31858(10) 0.0316(7) Uani 1 1 d .
Fe1 Fe 1.0000 0.13387(7) 0.2500 0.0342(2) Uani 1 2 d S
S1 S 1.09961(8) -0.19759(11) 0.35418(4) 0.0537(3) Uani 1 1 d .
N3 N 0.8529(2) 0.1457(3) 0.26944(9) 0.0346(6) Uani 1 1 d .
N1 N 1.0317(2) -0.0023(3) 0.29441(10) 0.0411(7) Uani 1 1 d .
F1 F 0.74882(19) 0.3695(2) 0.49406(8) 0.0595(6) Uani 1 1 d .
C13 C 0.7355(3) 0.3566(3) 0.35697(11) 0.0351(8) Uani 1 1 d .
N4 N 0.7984(2) 0.5066(3) 0.40729(9) 0.0396(7) Uani 1 1 d .
N5 N 0.6539(2) 0.4047(3) 0.38274(10) 0.0379(7) Uani 1 1 d D
C8 C 0.7371(3) 0.2612(3) 0.32111(10) 0.0345(7) Uani 1 1 d .
C7 C 0.8363(2) 0.2361(3) 0.30294(10) 0.0319(7) Uani 1 1 d .
C10 C 0.6689(3) 0.1047(4) 0.26839(13) 0.0465(9) Uani 1 1 d .
H10 H 0.6131 0.0597 0.2554 0.056 Uiso 1 1 calc R
C9 C 0.6515(3) 0.1928(4) 0.30261(12) 0.0417(8) Uani 1 1 d .
H9 H 0.5844 0.2073 0.3135 0.050 Uiso 1 1 calc R
C16 C 0.6543(3) 0.5707(4) 0.49094(12) 0.0409(8) Uani 1 1 d .
C12 C 0.8228(3) 0.4203(3) 0.37275(11) 0.0351(7) Uani 1 1 d .
C1 C 1.0606(3) -0.0815(4) 0.31915(11) 0.0348(8) Uani 1 1 d .
C17 C 0.5917(3) 0.6460(4) 0.51919(13) 0.0496(10) Uani 1 1 d .
H17 H 0.6068 0.6494 0.5498 0.059 Uiso 1 1 calc R
F2 F 0.8360(2) 0.5474(3) 0.50491(10) 0.0785(8) Uani 1 1 d .
F3 F 0.7313(2) 0.4773(3) 0.55593(8) 0.0866(9) Uani 1 1 d .
C20 C 0.5450(3) 0.6347(4) 0.42925(13) 0.0492(10) Uani 1 1 d .
H20 H 0.5276 0.6307 0.3989 0.059 Uiso 1 1 calc R
C14 C 0.6965(3) 0.4928(3) 0.41212(11) 0.0380(8) Uani 1 1 d .
C11 C 0.7695(3) 0.0824(4) 0.25298(12) 0.0410(8) Uani 1 1 d .
H11 H 0.7794 0.0204 0.2301 0.049 Uiso 1 1 calc R
C15 C 0.6317(3) 0.5658(3) 0.44484(11) 0.0383(8) Uani 1 1 d .
C19 C 0.4841(3) 0.7093(4) 0.45829(15) 0.0578(11) Uani 1 1 d .
H19 H 0.4266 0.7555 0.4473 0.069 Uiso 1 1 calc R
C18 C 0.5080(3) 0.7154(4) 0.50277(15) 0.0541(11) Uani 1 1 d .
H18 H 0.4676 0.7667 0.5221 0.065 Uiso 1 1 calc R
C21 C 0.7428(3) 0.4929(5) 0.51094(13) 0.0541(10) Uani 1 1 d .
H5 H 0.5936(17) 0.385(4) 0.3849(13) 0.046(12) Uiso 1 1 d D

loop_
_atom_site_aniso_label
_atom_site_aniso_U_11
_atom_site_aniso_U_22
_atom_site_aniso_U_33
_atom_site_aniso_U_23
_atom_site_aniso_U_13
_atom_site_aniso_U_12
C2 0.0346(18) 0.0410(19) 0.0433(19) -0.0005(16) 0.0087(15) -0.0026(15)
C3 0.039(2) 0.047(2) 0.049(2) -0.0030(17) 0.0030(16) -0.0073(17)
C4 0.046(2) 0.0379(19) 0.0388(18) -0.0052(15) 0.0044(16) -0.0022(16)
C5 0.0367(18) 0.0338(17) 0.0334(16) 0.0027(14) 0.0071(14) 0.0015(14)
N2 0.0319(15) 0.0357(15) 0.0341(14) 0.0024(12) 0.0079(11) 0.0006(12)
C6 0.0347(17) 0.0321(17) 0.0280(15) 0.0041(13) 0.0064(13) 0.0007(14)
Fe1 0.0340(4) 0.0358(4) 0.0328(4) 0.000 0.0095(3) 0.000
S1 0.0500(6) 0.0585(6) 0.0526(6) 0.0123(5) -0.0119(5) -0.0020(5)
N3 0.0348(15) 0.0350(15) 0.0341(14) 0.0014(12) 0.0085(12) -0.0014(12)
N1 0.0412(16) 0.0420(17) 0.0400(16) 0.0015(14) 0.0105(13) -0.0023(14)
F1 0.0565(14) 0.0528(14) 0.0692(15) 0.0051(12) -0.0052(12) 0.0111(11)
C13 0.0357(18) 0.0365(18) 0.0332(16) 0.0008(14) 0.0083(14) 0.0031(14)
N4 0.0426(17) 0.0379(16) 0.0385(15) -0.0020(13) 0.0109(13) 0.0028(14)
N5 0.0337(17) 0.0414(17) 0.0387(15) -0.0014(13) 0.0070(13) 0.0007(14)
C8 0.0363(18) 0.0350(17) 0.0322(16) 0.0050(14) 0.0071(14) 0.0002(14)
C7 0.0345(17) 0.0302(16) 0.0310(16) 0.0062(13) 0.0062(13) 0.0015(14)
C10 0.040(2) 0.053(2) 0.047(2) -0.0034(18) 0.0050(17) -0.0098(17)
C9 0.0346(18) 0.045(2) 0.0450(19) -0.0007(17) 0.0092(15) -0.0036(16)
C16 0.042(2) 0.0368(18) 0.0434(19) -0.0040(16) 0.0069(16) -0.0061(16)
C12 0.0383(19) 0.0330(17) 0.0339(16) 0.0006(14) 0.0071(14) 0.0028(15)
C1 0.0310(17) 0.0433(19) 0.0301(16) -0.0012(16) 0.0059(13) -0.0072(15)
C17 0.060(3) 0.045(2) 0.044(2) -0.0092(17) 0.0166(18) -0.0082(19)
F2 0.0482(15) 0.099(2) 0.0882(19) -0.0200(17) -0.0061(13) -0.0162(14)
F3 0.085(2) 0.130(3) 0.0445(13) 0.0002(15) -0.0059(13) 0.0189(19)
C20 0.056(2) 0.048(2) 0.044(2) 0.0093(17) 0.0127(18) 0.0102(19)
C14 0.043(2) 0.0354(18) 0.0360(17) 0.0015(15) 0.0081(15) 0.0011(16)
C11 0.044(2) 0.0376(18) 0.0411(18) -0.0044(16) 0.0080(15) -0.0074(16)
C15 0.0406(19) 0.0329(17) 0.0413(18) 0.0021(15) 0.0142(15) -0.0007(15)
C19 0.059(3) 0.047(2) 0.066(3) 0.013(2) 0.025(2) 0.019(2)
C18 0.059(3) 0.042(2) 0.061(3) -0.0051(19) 0.027(2) 0.004(2)
C21 0.051(2) 0.066(3) 0.046(2) -0.011(2) 0.0001(18) -0.004(2)

loop_
_atom_type_symbol
_atom_type_description
_atom_type_scat_dispersion_real
_atom_type_scat_dispersion_imag
_atom_type_scat_source
C C 0.0033 0.0016 'International Tables Vol C Tables 4.2.6.8 and 6.1.1.4'
H H 0.0000 0.0000 'International Tables Vol C Tables 4.2.6.8 and 6.1.1.4'
N N 0.0061 0.0033 'International Tables Vol C Tables 4.2.6.8 and 6.1.1.4'
F F 0.0171 0.0103 'International Tables Vol C Tables 4.2.6.8 and 6.1.1.4'
S S 0.1246 0.1234 'International Tables Vol C Tables 4.2.6.8 and 6.1.1.4'
Fe Fe 0.3463 0.8444 'International Tables Vol C Tables 4.2.6.8 and 6.1.1.4'

loop_
_geom_angle_atom_site_label_1
_geom_angle_atom_site_label_2
_geom_angle_atom_site_label_3
_geom_angle
_geom_angle_site_symmetry_1
_geom_angle_site_symmetry_3
N2 C2 C3 123.9(3) . .
C4 C3 C2 119.1(3) . .
C3 C4 C5 119.1(3) . .
C4 C5 C6 118.2(3) . .
C4 C5 C12 125.9(3) . .
C6 C5 C12 115.9(3) . .
C2 N2 C6 116.8(3) . .
C2 N2 Fe1 129.8(2) . .
C6 N2 Fe1 113.4(2) . .
N2 C6 C5 122.9(3) . .
N2 C6 C7 115.4(3) . .
C5 C6 C7 121.7(3) . .
N1 Fe1 N1 90.41(18) 3_755 .
N1 Fe1 N2 174.65(11) 3_755 .
N1 Fe1 N2 88.57(12) . .
N1 Fe1 N2 88.57(12) 3_755 3_755
N1 Fe1 N2 174.65(11) . 3_755
N2 Fe1 N2 92.91(16) . 3_755
N1 Fe1 N3 92.50(12) 3_755 3_755
N1 Fe1 N3 92.35(12) . 3_755
N2 Fe1 N3 92.79(11) . 3_755
N2 Fe1 N3 82.44(11) 3_755 3_755
N1 Fe1 N3 92.35(12) 3_755 .
N1 Fe1 N3 92.50(12) . .
N2 Fe1 N3 82.44(11) . .
N2 Fe1 N3 92.79(11) 3_755 .
N3 Fe1 N3 173.11(16) 3_755 .
C11 N3 C7 117.3(3) . .
C11 N3 Fe1 128.9(2) . .
C7 N3 Fe1 113.7(2) . .
C1 N1 Fe1 173.1(3) . .
C12 C13 N5 105.3(3) . .
C12 C13 C8 123.7(3) . .
N5 C13 C8 131.0(3) . .
C14 N4 C12 103.8(3) . .
C14 N5 C13 106.3(3) . .
C7 C8 C9 117.9(3) . .
C7 C8 C13 114.8(3) . .
C9 C8 C13 127.3(3) . .
N3 C7 C8 122.8(3) . .
N3 C7 C6 115.1(3) . .
C8 C7 C6 122.1(3) . .
C9 C10 C11 120.1(3) . .
C10 C9 C8 118.8(3) . .
C17 C16 C15 119.4(4) . .
C17 C16 C21 118.9(3) . .
C15 C16 C21 121.7(3) . .
C13 C12 N4 111.3(3) . .
C13 C12 C5 121.8(3) . .
N4 C12 C5 126.9(3) . .
N1 C1 S1 178.5(3) . .
C18 C17 C16 121.1(4) . .
C19 C20 C15 120.9(4) . .
N4 C14 N5 113.3(3) . .
N4 C14 C15 125.1(3) . .
N5 C14 C15 121.5(3) . .
N3 C11 C10 123.1(3) . .
C20 C15 C16 118.3(3) . .
C20 C15 C14 118.6(3) . .
C16 C15 C14 123.1(3) . .
C18 C19 C20 120.2(4) . .
C19 C18 C17 120.0(4) . .
F2 C21 F1 106.3(4) . .
F2 C21 F3 106.2(3) . .
F1 C21 F3 105.6(4) . .
F2 C21 C16 114.3(4) . .
F1 C21 C16 112.2(3) . .
F3 C21 C16 111.7(3) . .

loop_
_geom_bond_atom_site_label_1
_geom_bond_atom_site_label_2
_geom_bond_distance
_geom_bond_site_symmetry_2
C2 N2 1.330(4) .
C2 C3 1.403(5) .
C3 C4 1.372(5) .
C4 C5 1.400(5) .
C5 C6 1.407(5) .
C5 C12 1.428(5) .
N2 C6 1.371(4) .
N2 Fe1 1.973(3) .
C6 C7 1.435(5) .
Fe1 N1 1.944(3) 3_755
Fe1 N1 1.944(3) .
Fe1 N2 1.973(3) 3_755
Fe1 N3 1.975(3) 3_755
Fe1 N3 1.975(3) .
S1 C1 1.642(4) .
N3 C11 1.336(5) .
N3 C7 1.364(4) .
N1 C1 1.145(4) .
F1 C21 1.340(5) .
C13 C12 1.372(5) .
C13 N5 1.383(4) .
C13 C8 1.433(5) .
N4 C14 1.321(4) .
N4 C12 1.380(4) .
N5 C14 1.358(5) .
C8 C7 1.403(5) .
C8 C9 1.406(5) .
C10 C9 1.366(5) .
C10 C11 1.386(5) .
C16 C17 1.385(5) .
C16 C15 1.400(5) .
C16 C21 1.500(6) .
C17 C18 1.369(6) .
F2 C21 1.326(5) .
F3 C21 1.353(5) .
C20 C19 1.384(5) .
C20 C15 1.389(5) .
C14 C15 1.473(5) .
C19 C18 1.357(6) .

loop_
_geom_torsion_atom_site_label_1
_geom_torsion_atom_site_label_2
_geom_torsion_atom_site_label_3
_geom_torsion_atom_site_label_4
_geom_torsion
_geom_torsion_site_symmetry_1
_geom_torsion_site_symmetry_4
N2 C2 C3 C4 -0.4(6) . .
C2 C3 C4 C5 1.4(5) . .
C3 C4 C5 C6 -1.0(5) . .
C3 C4 C5 C12 178.1(3) . .
C3 C2 N2 C6 -0.9(5) . .
C3 C2 N2 Fe1 -177.3(3) . .
C2 N2 C6 C5 1.4(5) . .
Fe1 N2 C6 C5 178.3(2) . .
C2 N2 C6 C7 -176.6(3) . .
Fe1 N2 C6 C7 0.4(3) . .
C4 C5 C6 N2 -0.4(5) . .
C12 C5 C6 N2 -179.6(3) . .
C4 C5 C6 C7 177.4(3) . .
C12 C5 C6 C7 -1.8(5) . .
C2 N2 Fe1 N1 162.1(12) . 3_755
C6 N2 Fe1 N1 -14.4(14) . 3_755
C2 N2 Fe1 N1 82.9(3) . .
C6 N2 Fe1 N1 -93.6(2) . .
C2 N2 Fe1 N2 -91.9(3) . 3_755
C6 N2 Fe1 N2 91.6(2) . 3_755
C2 N2 Fe1 N3 -9.4(3) . 3_755
C6 N2 Fe1 N3 174.1(2) . 3_755
C2 N2 Fe1 N3 175.6(3) . .
C6 N2 Fe1 N3 -0.9(2) . .
N1 Fe1 N3 C11 -3.3(3) 3_755 .
N1 Fe1 N3 C11 -93.8(3) . .
N2 Fe1 N3 C11 177.9(3) . .
N2 Fe1 N3 C11 85.4(3) 3_755 .
N3 Fe1 N3 C11 131.4(3) 3_755 .
N1 Fe1 N3 C7 179.9(2) 3_755 .
N1 Fe1 N3 C7 89.4(2) . .
N2 Fe1 N3 C7 1.2(2) . .
N2 Fe1 N3 C7 -91.4(2) 3_755 .
N3 Fe1 N3 C7 -45.3(2) 3_755 .
N1 Fe1 N1 C1 93(2) 3_755 .
N2 Fe1 N1 C1 -93(2) . .
N2 Fe1 N1 C1 13(3) 3_755 .
N3 Fe1 N1 C1 0(2) 3_755 .
N3 Fe1 N1 C1 -175(2) . .
C12 C13 N5 C14 -0.2(4) . .
C8 C13 N5 C14 179.6(3) . .
C12 C13 C8 C7 0.4(5) . .
N5 C13 C8 C7 -179.4(3) . .
C12 C13 C8 C9 -179.2(3) . .
N5 C13 C8 C9 1.0(6) . .
C11 N3 C7 C8 1.9(5) . .
Fe1 N3 C7 C8 179.0(2) . .
C11 N3 C7 C6 -178.4(3) . .
Fe1 N3 C7 C6 -1.3(3) . .
C9 C8 C7 N3 -2.2(5) . .
C13 C8 C7 N3 178.2(3) . .
C9 C8 C7 C6 178.1(3) . .
C13 C8 C7 C6 -1.5(4) . .
N2 C6 C7 N3 0.5(4) . .
C5 C6 C7 N3 -177.4(3) . .
N2 C6 C7 C8 -179.7(3) . .
C5 C6 C7 C8 2.3(5) . .
C11 C10 C9 C8 1.1(6) . .
C7 C8 C9 C10 0.7(5) . .
C13 C8 C9 C10 -179.8(3) . .
N5 C13 C12 N4 -0.2(4) . .
C8 C13 C12 N4 180.0(3) . .
N5 C13 C12 C5 179.8(3) . .
C8 C13 C12 C5 0.0(5) . .
C14 N4 C12 C13 0.5(4) . .
C14 N4 C12 C5 -179.5(3) . .
C4 C5 C12 C13 -178.4(3) . .
C6 C5 C12 C13 0.7(5) . .
C4 C5 C12 N4 1.7(6) . .
C6 C5 C12 N4 -179.3(3) . .
Fe1 N1 C1 S1 -130(12) . .
C15 C16 C17 C18 0.2(6) . .
C21 C16 C17 C18 -177.9(4) . .
C12 N4 C14 N5 -0.7(4) . .
C12 N4 C14 C15 -179.2(3) . .
C13 N5 C14 N4 0.6(4) . .
C13 N5 C14 C15 179.2(3) . .
C7 N3 C11 C10 0.0(5) . .
Fe1 N3 C11 C10 -176.7(3) . .
C9 C10 C11 N3 -1.5(6) . .
C19 C20 C15 C16 1.8(6) . .
C19 C20 C15 C14 -177.3(4) . .
C17 C16 C15 C20 -1.6(5) . .
C21 C16 C15 C20 176.4(4) . .
C17 C16 C15 C14 177.4(3) . .
C21 C16 C15 C14 -4.5(6) . .
N4 C14 C15 C20 126.4(4) . .
N5 C14 C15 C20 -52.0(5) . .
N4 C14 C15 C16 -52.6(5) . .
N5 C14 C15 C16 128.9(4) . .
C15 C20 C19 C18 -0.5(6) . .
C20 C19 C18 C17 -1.0(7) . .
C16 C17 C18 C19 1.1(6) . .
C17 C16 C21 F2 -102.9(4) . .
C15 C16 C21 F2 79.1(5) . .
C17 C16 C21 F1 136.0(4) . .
C15 C16 C21 F1 -42.1(5) . .
C17 C16 C21 F3 17.7(5) . .
C15 C16 C21 F3 -160.4(4) . .
